data_2238241
loop_
_publ_author_name
'Wu, Qiong'
'Chen, Da-Chi'
'Wu, Chu-Yi'
'Yan, Chang-Xiu'
'Liao, Jian-Zhen'

_publ_section_title
;
 Poly[bis{\m-<i>N</i>'-[(pyridin-4-yl)methylidene]benzohydrazidato}copper(II)]
;
_journal_coeditor_code RZ5068
_journal_issue 7
_journal_name_full 'Acta Crystallographica Section E'
_journal_page_first m383
_journal_paper_doi 10.1107/S1600536813015882
_journal_volume 69
_journal_year 2013
_chemical_formula_iupac '[Cu (C13 H10 N3 O)2]'
_chemical_formula_moiety 'C26 H20 Cu N6 O2'
_chemical_formula_sum 'C26 H20 Cu N6 O2'
_chemical_formula_weight 512.02
_chemical_name_systematic
;
Poly[bis{\m-<i>N</i>'-[(pyridin-4-yl)methylidene]benzohydrazidato}copper(II)]
;
_space_group_IT_number 15
_symmetry_cell_setting monoclinic
_symmetry_space_group_name_Hall '-C 2yc'
_symmetry_space_group_name_H-M 'C 1 2/c 1'
_atom_sites_solution_hydrogens geom
_atom_sites_solution_primary direct
_atom_sites_solution_secondary difmap
_audit_creation_method SHELXL-97
_cell_angle_alpha 90.00
_cell_angle_beta 113.39(3)
_cell_angle_gamma 90.00
_cell_formula_units_Z 4
_cell_length_a 12.288(3)
_cell_length_b 13.349(3)
_cell_length_c 14.244(3)
_cell_measurement_temperature 173(2)
_cell_volume 2144.5(10)
_computing_cell_refinement 'CrystalClear (Rigaku, 2007)'
_computing_data_collection 'CrystalClear (Rigaku, 2007)'
_computing_data_reduction 'CrystalClear (Rigaku, 2007)'
_computing_molecular_graphics 'SHELXTL (Sheldrick, 2008)'
_computing_publication_material 'SHELXL97 (Sheldrick, 2008)'
_computing_structure_refinement 'SHELXL97 (Sheldrick, 2008)'
_computing_structure_solution 'SHELXS97 (Sheldrick, 2008)'
_diffrn_ambient_temperature 173(2)
_diffrn_measured_fraction_theta_full 0.998
_diffrn_measured_fraction_theta_max 0.998
_diffrn_measurement_device_type 'Rigaku Mercury CCD area-detector'
_diffrn_measurement_method '\w scan'
_diffrn_radiation_monochromator graphite
_diffrn_radiation_source 'fine-focus sealed tube'
_diffrn_radiation_type MoK\a
_diffrn_radiation_wavelength 0.71073
_diffrn_reflns_av_R_equivalents 0.0345
_diffrn_reflns_av_sigmaI/netI 0.0279
_diffrn_reflns_limit_h_max 15
_diffrn_reflns_limit_h_min -15
_diffrn_reflns_limit_k_max 17
_diffrn_reflns_limit_k_min -17
_diffrn_reflns_limit_l_max 18
_diffrn_reflns_limit_l_min -18
_diffrn_reflns_number 10356
_diffrn_reflns_theta_full 27.48
_diffrn_reflns_theta_max 27.48
_diffrn_reflns_theta_min 3.05
_exptl_absorpt_coefficient_mu 1.058
_exptl_absorpt_correction_T_max 1.000
_exptl_absorpt_correction_T_min 0.8431
_exptl_absorpt_correction_type multi-scan
_exptl_absorpt_process_details '(CrystalClear; Rigaku, 2007)'
_exptl_crystal_colour Brown
_exptl_crystal_density_diffrn 1.586
_exptl_crystal_density_method 'not measured'
_exptl_crystal_description Block
_exptl_crystal_F_000 1052
_exptl_crystal_size_max 0.40
_exptl_crystal_size_mid 0.20
_exptl_crystal_size_min 0.12
_refine_diff_density_max 0.334
_refine_diff_density_min -0.190
_refine_ls_extinction_method none
_refine_ls_goodness_of_fit_ref 1.053
_refine_ls_hydrogen_treatment constr
_refine_ls_matrix_type full
_refine_ls_number_parameters 160
_refine_ls_number_reflns 2460
_refine_ls_number_restraints 0
_refine_ls_restrained_S_all 1.053
_refine_ls_R_factor_all 0.0433
_refine_ls_R_factor_gt 0.0327
_refine_ls_shift/su_max 0.000
_refine_ls_shift/su_mean 0.000
_refine_ls_structure_factor_coef Fsqd
_refine_ls_weighting_details 'calc w=1/[\s^2^(Fo^2^)+(0.0380P)^2^+1.4497P] where P=(Fo^2^+2Fc^2^)/3'
_refine_ls_weighting_scheme calc
_refine_ls_wR_factor_gt 0.0758
_refine_ls_wR_factor_ref 0.0799
_reflns_number_gt 2033
_reflns_number_total 2460
_reflns_threshold_expression I>2sigma(I)
_cod_data_source_file rz5068.cif
_cod_data_source_block I
_cod_original_sg_symbol_H-M 'C 2/c'
_cod_database_code 2238241
_cod_database_fobs_code 2238241

loop_
_symmetry_equiv_pos_as_xyz
'x, y, z'
'-x, y, -z+1/2'
'x+1/2, y+1/2, z'
'-x+1/2, y+1/2, -z+1/2'
'-x, -y, -z'
'x, -y, z-1/2'
'-x+1/2, -y+1/2, -z'
'x+1/2, -y+1/2, z-1/2'

loop_
_atom_site_type_symbol
_atom_site_label
_atom_site_fract_x
_atom_site_fract_y
_atom_site_fract_z
_atom_site_U_iso_or_equiv
_atom_site_adp_type
_atom_site_calc_flag
_atom_site_refinement_flags
_atom_site_occupancy
_atom_site_symmetry_multiplicity
Cu Cu1 0.2500 0.2500 0.0000 0.03006(12) Uani d S 1 2
O O1 0.07807(11) 0.24346(9) -0.06638(10) 0.0309(3) Uani d . 1 1
N N3 0.27033(14) -0.10391(12) 0.38950(12) 0.0319(4) Uani d . 1 1
N N2 0.21900(13) 0.15245(10) 0.09372(11) 0.0246(3) Uani d . 1 1
N N1 0.09996(13) 0.13652(11) 0.06875(12) 0.0278(3) Uani d . 1 1
C C13 0.38186(16) -0.00109(14) 0.32256(15) 0.0323(4) Uani d . 1 1
H H13 0.4576 0.0211 0.3281 0.039 Uiso calc R 1 1
C C10 0.17175(16) 0.00125(14) 0.24281(15) 0.0321(4) Uani d . 1 1
H H10 0.0988 0.0242 0.1923 0.038 Uiso calc R 1 1
C C11 0.17304(17) -0.06719(15) 0.31632(15) 0.0346(4) Uani d . 1 1
H H11 0.0988 -0.0896 0.3143 0.042 Uiso calc R 1 1
C C9 0.27962(16) 0.03584(13) 0.24435(14) 0.0265(4) Uani d . 1 1
C C7 0.03622(16) 0.18736(13) -0.01562(14) 0.0258(4) Uani d . 1 1
C C12 0.37330(17) -0.06991(15) 0.39198(15) 0.0329(4) Uani d . 1 1
H H12 0.4444 -0.0941 0.4440 0.039 Uiso calc R 1 1
C C1 -0.16555(18) 0.23105(14) -0.13975(16) 0.0339(4) Uani d . 1 1
H H1 -0.1296 0.2705 -0.1751 0.041 Uiso calc R 1 1
C C6 -0.09470(16) 0.17841(13) -0.05313(14) 0.0278(4) Uani d . 1 1
C C8 0.29530(15) 0.10671(13) 0.17138(14) 0.0265(4) Uani d . 1 1
H H8 0.3756 0.1211 0.1839 0.032 Uiso calc R 1 1
C C3 -0.34020(18) 0.16951(16) -0.12463(17) 0.0405(5) Uani d . 1 1
H H3 -0.4241 0.1675 -0.1482 0.049 Uiso calc R 1 1
C C4 -0.27127(19) 0.11491(17) -0.03975(18) 0.0418(5) Uani d . 1 1
H H4 -0.3079 0.0743 -0.0058 0.050 Uiso calc R 1 1
C C2 -0.28764(18) 0.22705(15) -0.17542(17) 0.0389(5) Uani d . 1 1
H H2 -0.3352 0.2638 -0.2347 0.047 Uiso calc R 1 1
C C5 -0.14871(17) 0.11890(15) -0.00365(16) 0.0362(4) Uani d . 1 1
H H5 -0.1015 0.0810 0.0549 0.043 Uiso calc R 1 1

loop_
_atom_site_aniso_label
_atom_site_aniso_U_11
_atom_site_aniso_U_22
_atom_site_aniso_U_33
_atom_site_aniso_U_12
_atom_site_aniso_U_13
_atom_site_aniso_U_23
Cu1 0.02433(17) 0.0392(2) 0.02625(18) -0.00444(14) 0.00965(13) 0.01200(14)
O1 0.0302(6) 0.0357(7) 0.0279(7) -0.0040(6) 0.0128(6) 0.0066(5)
N3 0.0378(9) 0.0309(8) 0.0280(9) 0.0025(7) 0.0141(7) 0.0053(6)
N2 0.0270(7) 0.0247(7) 0.0247(8) -0.0015(6) 0.0130(6) -0.0002(6)
N1 0.0257(7) 0.0301(8) 0.0282(8) -0.0026(6) 0.0113(6) 0.0050(6)
C13 0.0284(9) 0.0358(10) 0.0337(11) 0.0008(8) 0.0136(8) 0.0044(8)
C10 0.0285(9) 0.0346(9) 0.0307(10) 0.0012(8) 0.0090(8) 0.0077(8)
C11 0.0315(10) 0.0369(10) 0.0363(11) -0.0004(8) 0.0144(9) 0.0088(8)
C9 0.0309(9) 0.0235(8) 0.0262(9) 0.0025(7) 0.0125(8) 0.0013(7)
C7 0.0314(9) 0.0238(8) 0.0247(9) -0.0023(7) 0.0139(8) -0.0017(7)
C12 0.0320(9) 0.0353(10) 0.0289(10) 0.0065(8) 0.0094(8) 0.0072(8)
C1 0.0352(10) 0.0333(10) 0.0337(11) -0.0001(8) 0.0143(9) 0.0064(8)
C6 0.0308(9) 0.0272(9) 0.0276(10) -0.0028(7) 0.0139(8) -0.0006(7)
C8 0.0279(9) 0.0265(8) 0.0272(9) 0.0003(7) 0.0133(8) 0.0017(7)
C3 0.0301(10) 0.0448(12) 0.0471(13) -0.0040(9) 0.0159(9) -0.0033(9)
C4 0.0391(11) 0.0462(12) 0.0455(12) -0.0106(10) 0.0227(10) 0.0031(10)
C2 0.0340(10) 0.0396(11) 0.0382(12) 0.0031(9) 0.0092(9) 0.0068(8)
C5 0.0350(10) 0.0402(11) 0.0339(11) -0.0026(9) 0.0141(9) 0.0080(8)

loop_
_atom_type_symbol
_atom_type_description
_atom_type_scat_dispersion_real
_atom_type_scat_dispersion_imag
_atom_type_scat_source
C C 0.0033 0.0016 'International Tables Vol C Tables 4.2.6.8 and 6.1.1.4'
H H 0.0000 0.0000 'International Tables Vol C Tables 4.2.6.8 and 6.1.1.4'
Cu Cu 0.3201 1.2651 'International Tables Vol C Tables 4.2.6.8 and 6.1.1.4'
N N 0.0061 0.0033 'International Tables Vol C Tables 4.2.6.8 and 6.1.1.4'
O O 0.0106 0.0060 'International Tables Vol C Tables 4.2.6.8 and 6.1.1.4'

loop_
_geom_angle_atom_site_label_1
_geom_angle_atom_site_label_2
_geom_angle_atom_site_label_3
_geom_angle_site_symmetry_1
_geom_angle_site_symmetry_3
_geom_angle
O1 Cu1 O1 7 . 180.0
O1 Cu1 N2 7 7 80.66(6)
O1 Cu1 N2 . 7 99.34(6)
O1 Cu1 N2 7 . 99.34(6)
O1 Cu1 N2 . . 80.66(6)
N2 Cu1 N2 7 . 180.00(8)
C7 O1 Cu1 . . 110.72(12)
C11 N3 C12 . . 116.40(16)
C8 N2 N1 . . 119.06(15)
C8 N2 Cu1 . . 127.92(12)
N1 N2 Cu1 . . 113.01(11)
C7 N1 N2 . . 109.77(14)
C12 C13 C9 . . 120.31(18)
C12 C13 H13 . . 119.8
C9 C13 H13 . . 119.8
C11 C10 C9 . . 118.73(18)
C11 C10 H10 . . 120.6
C9 C10 H10 . . 120.6
N3 C11 C10 . . 124.95(18)
N3 C11 H11 . . 117.5
C10 C11 H11 . . 117.5
C10 C9 C13 . . 116.34(17)
C10 C9 C8 . . 126.20(17)
C13 C9 C8 . . 117.45(16)
O1 C7 N1 . . 125.68(16)
O1 C7 C6 . . 117.64(16)
N1 C7 C6 . . 116.68(15)
N3 C12 C13 . . 123.25(18)
N3 C12 H12 . . 118.4
C13 C12 H12 . . 118.4
C2 C1 C6 . . 120.98(18)
C2 C1 H1 . . 119.5
C6 C1 H1 . . 119.5
C1 C6 C5 . . 118.85(17)
C1 C6 C7 . . 119.16(16)
C5 C6 C7 . . 121.98(17)
N2 C8 C9 . . 131.08(16)
N2 C8 H8 . . 114.5
C9 C8 H8 . . 114.5
C4 C3 C2 . . 120.16(19)
C4 C3 H3 . . 119.9
C2 C3 H3 . . 119.9
C3 C4 C5 . . 120.28(19)
C3 C4 H4 . . 119.9
C5 C4 H4 . . 119.9
C3 C2 C1 . . 119.68(19)
C3 C2 H2 . . 120.2
C1 C2 H2 . . 120.2
C4 C5 C6 . . 120.01(19)
C4 C5 H5 . . 120.0
C6 C5 H5 . . 120.0

loop_
_geom_bond_atom_site_label_1
_geom_bond_atom_site_label_2
_geom_bond_site_symmetry_2
_geom_bond_distance
Cu1 O1 7 1.9440(15)
Cu1 O1 . 1.9440(15)
Cu1 N2 7 2.0066(14)
Cu1 N2 . 2.0066(14)
O1 C7 . 1.282(2)
N3 C11 . 1.329(2)
N3 C12 . 1.331(2)
N2 C8 . 1.285(2)
N2 N1 . 1.378(2)
N1 C7 . 1.331(2)
C13 C12 . 1.384(3)
C13 C9 . 1.397(3)
C13 H13 . 0.9500
C10 C11 . 1.385(3)
C10 C9 . 1.395(3)
C10 H10 . 0.9500
C11 H11 . 0.9500
C9 C8 . 1.474(2)
C7 C6 . 1.485(2)
C12 H12 . 0.9500
C1 C2 . 1.381(3)
C1 C6 . 1.386(3)
C1 H1 . 0.9500
C6 C5 . 1.393(3)
C8 H8 . 0.9500
C3 C4 . 1.377(3)
C3 C2 . 1.379(3)
C3 H3 . 0.9500
C4 C5 . 1.386(3)
C4 H4 . 0.9500
C2 H2 . 0.9500
C5 H5 . 0.9500

loop_
_geom_hbond_atom_site_label_D
_geom_hbond_atom_site_label_H
_geom_hbond_atom_site_label_A
_geom_hbond_distance_DH
_geom_hbond_distance_HA
_geom_hbond_distance_DA
_geom_hbond_angle_DHA
C10 H10 N1 0.95 2.32 2.907(3) 119.7

loop_
_geom_torsion_atom_site_label_1
_geom_torsion_atom_site_label_2
_geom_torsion_atom_site_label_3
_geom_torsion_atom_site_label_4
_geom_torsion_site_symmetry_1
_geom_torsion
N2 Cu1 O1 C7 7 -176.85(12)
N2 Cu1 O1 C7 . 3.15(12)
O1 Cu1 N2 C8 7 -2.68(16)
O1 Cu1 N2 C8 . 177.32(16)
O1 Cu1 N2 N1 7 176.46(11)
O1 Cu1 N2 N1 . -3.54(11)
C8 N2 N1 C7 . -177.64(15)
Cu1 N2 N1 C7 . 3.13(17)
C12 N3 C11 C10 . 1.3(3)
C9 C10 C11 N3 . -0.3(3)
C11 C10 C9 C13 . -1.0(3)
C11 C10 C9 C8 . 178.68(18)
C12 C13 C9 C10 . 1.4(3)
C12 C13 C9 C8 . -178.30(17)
Cu1 O1 C7 N1 . -2.6(2)
Cu1 O1 C7 C6 . 176.93(12)
N2 N1 C7 O1 . -0.4(2)
N2 N1 C7 C6 . -179.92(14)
C11 N3 C12 C13 . -0.8(3)
C9 C13 C12 N3 . -0.5(3)
C2 C1 C6 C5 . 1.6(3)
C2 C1 C6 C7 . -178.12(18)
O1 C7 C6 C1 . -0.6(3)
N1 C7 C6 C1 . 178.95(17)
O1 C7 C6 C5 . 179.64(17)
N1 C7 C6 C5 . -0.8(3)
N1 N2 C8 C9 . -0.2(3)
Cu1 N2 C8 C9 . 178.87(14)
C10 C9 C8 N2 . 0.8(3)
C13 C9 C8 N2 . -179.51(18)
C2 C3 C4 C5 . 1.2(3)
C4 C3 C2 C1 . -1.1(3)
C6 C1 C2 C3 . -0.3(3)
C3 C4 C5 C6 . 0.1(3)
C1 C6 C5 C4 . -1.5(3)
C7 C6 C5 C4 . 178.24(19)
